data_7229565
loop_
_publ_author_name
'Wang, Xiu-Li'
'Song, Ge'
'Lin, Hong-Yan'
'Wang, Xiang'
'Liu, Guo-Cheng'
'Rong, Xing'

_publ_section_title
;
 Solvent-controlled synthesis of various Anderson-type
 polyoxometalate-based metal--organic complexes with excellent capacity
 for the chromatographic separation of dyes
;
_journal_issue 1
_journal_name_full CrystEngComm
_journal_page_first 51
_journal_paper_doi 10.1039/C7CE01092C
_journal_volume 20
_journal_year 2018
_chemical_formula_sum 'C24 H52 Cl Cr Cu3 Mo6 N6 O45'
_chemical_formula_weight 1998.42
_space_group_crystal_system monoclinic
_space_group_IT_number 15
_space_group_name_Hall '-C 2yc'
_space_group_name_H-M_alt 'C 1 2/c 1'
_symmetry_space_group_name_Hall '-C 2yc'
_symmetry_space_group_name_H-M 'C 1 2/c 1'
_atom_sites_solution_hydrogens mixed
_atom_sites_solution_primary dual
_audit_creation_method SHELXL-2014/7
_audit_update_record
;
2017-11-10 deposited with the CCDC.
2017-11-14 downloaded from the CCDC.
;
_cell_angle_alpha 90
_cell_angle_beta 117.9220(10)
_cell_angle_gamma 90
_cell_formula_units_Z 4
_cell_length_a 26.323(2)
_cell_length_b 9.8415(9)
_cell_length_c 25.627(3)
_cell_measurement_reflns_used 3446
_cell_measurement_temperature 296(2)
_cell_measurement_theta_max 25.55
_cell_measurement_theta_min 2.26
_cell_volume 5866.0(10)
_computing_cell_refinement 'SAINT v8.34A (Bruker, 2013)'
_computing_data_collection 'SAINT v8.34A (Bruker, 2013)'
_computing_data_reduction 'SAINT v8.34A (Bruker, 2013)'
_computing_structure_refinement 'SHELXL-2014/7 (Sheldrick, 2014)'
_computing_structure_solution 'Olex2 (Dolomanov et al., 2009)'
_diffrn_ambient_temperature 296(2)
_diffrn_measured_fraction_theta_full 1.000
_diffrn_measured_fraction_theta_max 0.998
_diffrn_measurement_device_type 'Bruker APEX-II CCD'
_diffrn_measurement_method '\f and \w scans'
_diffrn_radiation_type MoK\a
_diffrn_radiation_wavelength 0.71073
_diffrn_reflns_av_R_equivalents 0.0474
_diffrn_reflns_av_unetI/netI 0.0514
_diffrn_reflns_Laue_measured_fraction_full 1.000
_diffrn_reflns_Laue_measured_fraction_max 0.998
_diffrn_reflns_limit_h_max 32
_diffrn_reflns_limit_h_min -29
_diffrn_reflns_limit_k_max 11
_diffrn_reflns_limit_k_min -12
_diffrn_reflns_limit_l_max 30
_diffrn_reflns_limit_l_min -31
_diffrn_reflns_number 16311
_diffrn_reflns_point_group_measured_fraction_full 1.000
_diffrn_reflns_point_group_measured_fraction_max 0.998
_diffrn_reflns_theta_full 25.242
_diffrn_reflns_theta_max 25.844
_diffrn_reflns_theta_min 1.751
_exptl_absorpt_coefficient_mu 2.638
_exptl_absorpt_correction_T_max 0.7453
_exptl_absorpt_correction_T_min 0.6417
_exptl_absorpt_correction_type multi-scan
_exptl_absorpt_process_details
'SADABS-2014/5 (Bruker,2014/5) was used for absorption correction. wR2(int) was 0.0491 before and 0.0362 after correction. The Ratio of minimum to maximum transmission is 0.8610. The \l/2 correction factor is Not present.'
_exptl_crystal_colour blue
_exptl_crystal_density_diffrn 2.263
_exptl_crystal_description block
_exptl_crystal_F_000 3912
_exptl_crystal_size_max 0.180
_exptl_crystal_size_mid 0.150
_exptl_crystal_size_min 0.080
_refine_diff_density_max 1.092
_refine_diff_density_min -0.794
_refine_diff_density_rms 0.135
_refine_ls_extinction_method none
_refine_ls_goodness_of_fit_ref 1.032
_refine_ls_hydrogen_treatment constr
_refine_ls_matrix_type full
_refine_ls_number_parameters 412
_refine_ls_number_reflns 5652
_refine_ls_number_restraints 2
_refine_ls_restrained_S_all 1.032
_refine_ls_R_factor_all 0.0659
_refine_ls_R_factor_gt 0.0388
_refine_ls_shift/su_max 0.003
_refine_ls_shift/su_mean 0.000
_refine_ls_structure_factor_coef Fsqd
_refine_ls_weighting_details 'w=1/[\s^2^(Fo^2^)+(0.0477P)^2^+11.3172P] where P=(Fo^2^+2Fc^2^)/3'
_refine_ls_weighting_scheme calc
_refine_ls_wR_factor_gt 0.0891
_refine_ls_wR_factor_ref 0.1000
_reflns_Friedel_coverage 0.000
_reflns_number_gt 4118
_reflns_number_total 5652
_reflns_threshold_expression 'I > 2\s(I)'
_cod_data_source_file c7ce01092c2.cif
_cod_data_source_block 3
_cod_depositor_comments 'Adding full bibliography for 7229561--7229565.cif.'
_cod_original_cell_volume 5865.9(11)
_cod_database_code 7229565
_shelx_shelxl_version_number 2014/7
_shelx_space_group_comment
;
The symmetry employed for this shelxl refinement is uniquely defined
by the following loop, which should always be used as a source of
symmetry information in preference to the above space-group names.
They are only intended as comments.
;
_shelx_estimated_absorpt_t_min 0.648
_shelx_estimated_absorpt_t_max 0.817

loop_
_space_group_symop_operation_xyz
'x, y, z'
'-x, y, -z+1/2'
'x+1/2, y+1/2, z'
'-x+1/2, y+1/2, -z+1/2'
'-x, -y, -z'
'x, -y, z-1/2'
'-x+1/2, -y+1/2, -z'
'x+1/2, -y+1/2, z-1/2'

loop_
_atom_site_label
_atom_site_type_symbol
_atom_site_fract_x
_atom_site_fract_y
_atom_site_fract_z
_atom_site_U_iso_or_equiv
_atom_site_adp_type
_atom_site_occupancy
_atom_site_site_symmetry_order
_atom_site_calc_flag
_atom_site_refinement_flags_posn
_atom_site_refinement_flags_adp
_atom_site_refinement_flags_occupancy
Mo1 Mo 0.50190(2) 0.73479(5) 0.40692(2) 0.02515(14) Uani 1 1 d . . .
Mo2 Mo 0.61569(2) 0.69709(5) 0.53807(2) 0.02482(14) Uani 1 1 d . . .
Mo3 Mo 0.61282(2) 0.46566(5) 0.63277(2) 0.02457(14) Uani 1 1 d . . .
Cu1 Cu 0.5000 0.73031(11) 0.2500 0.0305(3) Uani 1 2 d S T P
Cu2 Cu 0.71451(3) 0.22661(8) 0.60932(3) 0.03118(19) Uani 1 1 d . . .
Cr1 Cr 0.5000 0.5000 0.5000 0.0180(3) Uani 1 2 d S . P
Cl1 Cl 0.5000 0.9623(3) 0.2500 0.0716(9) Uani 1 2 d S T P
O1 O 0.76073(19) 0.4810(5) 0.41852(19) 0.0423(11) Uani 1 1 d . . .
O1W O 0.5000 0.5200(7) 0.2500 0.0560(19) Uani 1 2 d S T P
H1WA H 0.5358 0.4851 0.2673 0.084 Uiso 0.5 1 d R U P
H1WB H 0.4855 0.4851 0.2133 0.084 Uiso 0.5 1 d R U P
O2 O 0.65483(18) 0.3667(5) 0.44625(19) 0.0404(11) Uani 1 1 d . . .
O2W O 0.77066(19) 0.1780(5) 0.69056(19) 0.0473(12) Uani 1 1 d . . .
H2WA H 0.7923 0.2468 0.7077 0.071 Uiso 1 1 d R U .
H2WB H 0.7943 0.1178 0.6903 0.071 Uiso 1 1 d R U .
O3 O 0.65894(16) 0.2758(4) 0.52770(18) 0.0309(10) Uani 1 1 d . . .
O3W O 0.65715(16) 0.1104(4) 0.61701(18) 0.0341(10) Uani 1 1 d . . .
H3WA H 0.6442 0.0488 0.5895 0.051 Uiso 1 1 d R U .
H3WB H 0.6269 0.1576 0.6099 0.051 Uiso 1 1 d R U .
O4 O 0.68018(16) 0.4098(4) 0.64761(17) 0.0345(10) Uani 1 1 d . . .
O5 O 0.61588(19) 0.4935(4) 0.69925(18) 0.0391(11) Uani 1 1 d . . .
O6 O 0.61548(16) 0.6522(4) 0.61158(16) 0.0276(9) Uani 1 1 d . . .
O7 O 0.51630(15) 0.4905(4) 0.58329(15) 0.0216(8) Uani 1 1 d . . .
H7 H 0.4988 0.5594 0.5975 0.026 Uiso 1 1 calc R U .
O8 O 0.68201(16) 0.6420(5) 0.55081(18) 0.0388(11) Uani 1 1 d . . .
O9 O 0.62111(19) 0.8682(4) 0.5473(2) 0.0418(11) Uani 1 1 d . . .
O10 O 0.58048(16) 0.6813(4) 0.45312(16) 0.0274(9) Uani 1 1 d . . .
O11 O 0.51735(16) 0.6954(4) 0.50079(16) 0.0238(8) Uani 1 1 d . . .
H11 H 0.5003 0.7585 0.5178 0.029 Uiso 1 1 calc R U .
O12 O 0.41666(14) 0.5242(4) 0.46738(15) 0.0211(8) Uani 1 1 d . . .
H12 H 0.4026 0.5936 0.4849 0.025 Uiso 1 1 calc R U .
O13 O 0.50645(19) 0.9057(4) 0.4167(2) 0.0421(11) Uani 1 1 d . . .
O14 O 0.42230(16) 0.7149(4) 0.38771(17) 0.0266(9) Uani 1 1 d . . .
O15 O 0.49767(17) 0.7072(5) 0.33950(17) 0.0365(10) Uani 1 1 d . . .
N1 N 0.5863(2) 0.7281(5) 0.2933(2) 0.0320(12) Uani 1 1 d . . .
N2 N 0.7039(2) 0.6231(5) 0.4362(2) 0.0328(12) Uani 1 1 d . . .
H2 H 0.6955 0.6558 0.4624 0.039 Uiso 1 1 calc R U .
N3 N 0.7665(2) 0.3464(5) 0.5923(2) 0.0290(11) Uani 1 1 d . . .
C1 C 0.6161(2) 0.6769(6) 0.3483(3) 0.0303(14) Uani 1 1 d . . .
H1 H 0.5960 0.6422 0.3670 0.036 Uiso 1 1 calc R U .
C2 C 0.6162(3) 0.7769(7) 0.2672(3) 0.0372(16) Uani 1 1 d . . .
H2A H 0.5961 0.8143 0.2296 0.045 Uiso 1 1 calc R U .
C3 C 0.6752(3) 0.7743(7) 0.2934(3) 0.0426(17) Uani 1 1 d . . .
H3 H 0.6943 0.8073 0.2733 0.051 Uiso 1 1 calc R U .
C4 C 0.7056(3) 0.7225(7) 0.3495(3) 0.0356(15) Uani 1 1 d . . .
H4 H 0.7456 0.7198 0.3680 0.043 Uiso 1 1 calc R U .
C5 C 0.6754(2) 0.6743(6) 0.3779(2) 0.0269(13) Uani 1 1 d . . .
C6 C 0.7438(2) 0.5246(6) 0.4518(3) 0.0295(14) Uani 1 1 d . . .
C7 C 0.7697(2) 0.4753(6) 0.5147(3) 0.0281(13) Uani 1 1 d . . .
C8 C 0.8264(3) 0.5096(6) 0.5527(3) 0.0373(15) Uani 1 1 d . . .
H8 H 0.8472 0.5626 0.5394 0.045 Uiso 1 1 calc R U .
C9 C 0.8513(3) 0.4655(7) 0.6095(3) 0.0418(16) Uani 1 1 d . . .
H9 H 0.8890 0.4896 0.6355 0.050 Uiso 1 1 calc R U .
C10 C 0.8203(3) 0.3845(7) 0.6285(3) 0.0393(16) Uani 1 1 d . . .
H10 H 0.8375 0.3558 0.6676 0.047 Uiso 1 1 calc R U .
C11 C 0.7411(2) 0.3918(6) 0.5359(2) 0.0264(13) Uani 1 1 d . . .
C12 C 0.6802(2) 0.3415(6) 0.4993(3) 0.0285(13) Uani 1 1 d . . .
O4W O 0.7376(3) -0.0136(7) 0.7367(3) 0.093(2) Uani 1 1 d G . .
H4WA H 0.7667 -0.0477 0.7660 0.140 Uiso 1 1 d G U .
H4WB H 0.7125 -0.0750 0.7198 0.140 Uiso 1 1 d G U .
O5W O 0.6425(4) -0.1741(8) 0.7052(3) 0.127(3) Uani 1 1 d . . .
O6W O 0.6127(6) 0.6291(15) 0.7957(7) 0.107(5) Uani 0.5 1 d . . P
O7W O 0.4644(3) 0.6344(6) 0.6333(3) 0.0750(18) Uani 1 1 d G . .
H7WA H 0.4323 0.6596 0.6052 0.113 Uiso 1 1 d G U .
H7WB H 0.4807 0.7078 0.6504 0.113 Uiso 1 1 d G U .
O8W O 0.5294(6) 0.8766(12) 0.6722(5) 0.091(4) Uani 0.5 1 d . . P
O9W O 0.4527(3) 0.8476(7) 0.5296(4) 0.090(2) Uani 1 1 d G . .
H9WA H 0.4522 0.9220 0.5462 0.135 Uiso 1 1 d G U .
H9WB H 0.4191 0.8134 0.5131 0.135 Uiso 1 1 d G U .

loop_
_atom_site_aniso_label
_atom_site_aniso_U_11
_atom_site_aniso_U_22
_atom_site_aniso_U_33
_atom_site_aniso_U_23
_atom_site_aniso_U_13
_atom_site_aniso_U_12
Mo1 0.0239(3) 0.0276(3) 0.0252(3) 0.0019(2) 0.0126(2) -0.0008(2)
Mo2 0.0202(3) 0.0270(3) 0.0272(3) -0.0048(2) 0.0111(2) -0.0058(2)
Mo3 0.0212(3) 0.0285(3) 0.0216(3) -0.0024(2) 0.0080(2) 0.0008(2)
Cu1 0.0207(5) 0.0415(6) 0.0268(5) 0.000 0.0089(4) 0.000
Cu2 0.0248(4) 0.0359(4) 0.0322(4) 0.0014(3) 0.0128(3) 0.0019(3)
Cr1 0.0154(6) 0.0192(6) 0.0196(6) -0.0018(5) 0.0084(5) -0.0012(5)
Cl1 0.0544(18) 0.0431(16) 0.099(2) 0.000 0.0202(17) 0.000
O1 0.046(3) 0.046(3) 0.047(3) 0.005(2) 0.032(2) 0.017(2)
O1W 0.047(5) 0.052(5) 0.053(5) 0.000 0.010(4) 0.000
O2 0.029(2) 0.050(3) 0.033(3) 0.004(2) 0.006(2) -0.007(2)
O2W 0.039(3) 0.049(3) 0.044(3) 0.002(2) 0.010(2) 0.000(2)
O3 0.023(2) 0.036(2) 0.035(2) 0.001(2) 0.0138(19) -0.0007(18)
O3W 0.028(2) 0.030(2) 0.044(3) -0.003(2) 0.017(2) 0.0044(18)
O4 0.022(2) 0.042(3) 0.031(2) -0.005(2) 0.0053(18) 0.0030(18)
O5 0.050(3) 0.037(3) 0.028(2) -0.004(2) 0.017(2) 0.001(2)
O6 0.026(2) 0.028(2) 0.028(2) -0.0075(18) 0.0116(18) -0.0042(17)
O7 0.019(2) 0.025(2) 0.0222(19) -0.0024(17) 0.0116(16) 0.0011(16)
O8 0.017(2) 0.058(3) 0.037(2) -0.006(2) 0.0090(19) -0.003(2)
O9 0.047(3) 0.032(2) 0.050(3) -0.009(2) 0.026(2) -0.013(2)
O10 0.024(2) 0.036(2) 0.027(2) -0.0003(19) 0.0153(18) -0.0028(17)
O11 0.025(2) 0.021(2) 0.028(2) -0.0035(17) 0.0143(18) -0.0001(16)
O12 0.018(2) 0.0208(19) 0.027(2) -0.0029(17) 0.0124(17) -0.0004(15)
O13 0.049(3) 0.028(2) 0.050(3) 0.001(2) 0.024(2) -0.005(2)
O14 0.024(2) 0.025(2) 0.030(2) 0.0024(18) 0.0120(18) 0.0064(17)
O15 0.026(2) 0.055(3) 0.029(2) 0.005(2) 0.0130(19) 0.001(2)
N1 0.024(3) 0.046(3) 0.026(3) -0.001(2) 0.012(2) -0.001(2)
N2 0.029(3) 0.039(3) 0.030(3) 0.000(2) 0.014(2) 0.009(2)
N3 0.026(3) 0.031(3) 0.027(3) -0.001(2) 0.010(2) 0.000(2)
C1 0.027(3) 0.040(4) 0.032(3) 0.003(3) 0.020(3) 0.003(3)
C2 0.032(4) 0.053(4) 0.024(3) 0.003(3) 0.012(3) -0.007(3)
C3 0.033(4) 0.058(5) 0.039(4) 0.005(4) 0.019(3) -0.008(3)
C4 0.019(3) 0.046(4) 0.036(4) -0.004(3) 0.008(3) -0.006(3)
C5 0.023(3) 0.028(3) 0.027(3) -0.004(3) 0.010(3) 0.000(2)
C6 0.021(3) 0.032(3) 0.035(3) -0.001(3) 0.013(3) 0.000(3)
C7 0.023(3) 0.027(3) 0.035(3) -0.001(3) 0.014(3) 0.007(2)
C8 0.028(4) 0.036(4) 0.048(4) 0.003(3) 0.018(3) -0.003(3)
C9 0.024(4) 0.046(4) 0.043(4) -0.001(3) 0.006(3) -0.006(3)
C10 0.027(4) 0.050(4) 0.028(3) 0.002(3) 0.001(3) 0.001(3)
C11 0.019(3) 0.027(3) 0.030(3) -0.003(3) 0.009(3) 0.002(2)
C12 0.023(3) 0.031(3) 0.030(3) -0.004(3) 0.010(3) 0.005(3)
O4W 0.062(4) 0.119(6) 0.063(4) 0.045(4) 0.000(3) -0.014(4)
O5W 0.190(9) 0.105(6) 0.088(5) -0.050(5) 0.066(6) -0.068(6)
O6W 0.127(13) 0.097(11) 0.132(12) -0.056(10) 0.089(11) -0.029(9)
O7W 0.055(4) 0.079(4) 0.085(4) -0.032(4) 0.027(3) 0.004(3)
O8W 0.150(13) 0.060(8) 0.068(8) -0.016(7) 0.057(9) -0.014(8)
O9W 0.060(4) 0.073(5) 0.131(6) -0.042(4) 0.040(4) -0.011(3)

loop_
_atom_type_symbol
_atom_type_description
_atom_type_scat_dispersion_real
_atom_type_scat_dispersion_imag
_atom_type_scat_source
C C 0.0033 0.0016 'International Tables Vol C Tables 4.2.6.8 and 6.1.1.4'
H H 0.0000 0.0000 'International Tables Vol C Tables 4.2.6.8 and 6.1.1.4'
Cl Cl 0.1484 0.1585 'International Tables Vol C Tables 4.2.6.8 and 6.1.1.4'
Cr Cr 0.3209 0.6236 'International Tables Vol C Tables 4.2.6.8 and 6.1.1.4'
Cu Cu 0.3201 1.2651 'International Tables Vol C Tables 4.2.6.8 and 6.1.1.4'
Mo Mo -1.6832 0.6857 'International Tables Vol C Tables 4.2.6.8 and 6.1.1.4'
N N 0.0061 0.0033 'International Tables Vol C Tables 4.2.6.8 and 6.1.1.4'
O O 0.0106 0.0060 'International Tables Vol C Tables 4.2.6.8 and 6.1.1.4'

loop_
_geom_angle_atom_site_label_1
_geom_angle_atom_site_label_2
_geom_angle_atom_site_label_3
_geom_angle
_geom_angle_site_symmetry_1
_geom_angle_site_symmetry_3
O13 Mo1 O15 106.0(2) . .
O13 Mo1 O10 101.54(19) . .
O15 Mo1 O10 97.03(17) . .
O13 Mo1 O14 97.55(19) . .
O15 Mo1 O14 100.28(18) . .
O10 Mo1 O14 149.54(16) . .
O13 Mo1 O11 92.71(18) . .
O15 Mo1 O11 160.15(18) . .
O10 Mo1 O11 72.13(14) . .
O14 Mo1 O11 83.53(14) . .
O13 Mo1 O7 160.17(17) . 5_666
O15 Mo1 O7 92.24(17) . 5_666
O10 Mo1 O7 83.57(15) . 5_666
O14 Mo1 O7 70.95(14) . 5_666
O11 Mo1 O7 70.43(12) . 5_666
O9 Mo2 O8 106.1(2) . .
O9 Mo2 O10 101.63(19) . .
O8 Mo2 O10 95.62(18) . .
O9 Mo2 O6 97.39(19) . .
O8 Mo2 O6 102.12(18) . .
O10 Mo2 O6 149.21(16) . .
O9 Mo2 O11 94.00(17) . .
O8 Mo2 O11 158.08(18) . .
O10 Mo2 O11 71.27(14) . .
O6 Mo2 O11 83.53(14) . .
O9 Mo2 O12 160.87(17) . 5_666
O8 Mo2 O12 91.56(18) . 5_666
O10 Mo2 O12 83.56(15) . 5_666
O6 Mo2 O12 71.12(14) . 5_666
O11 Mo2 O12 70.02(12) . 5_666
O5 Mo3 O4 105.7(2) . .
O5 Mo3 O6 97.97(18) . .
O4 Mo3 O6 101.39(18) . .
O5 Mo3 O14 102.20(19) . 5_666
O4 Mo3 O14 94.43(18) . 5_666
O6 Mo3 O14 149.88(16) . 5_666
O5 Mo3 O7 93.36(17) . .
O4 Mo3 O7 158.48(16) . .
O6 Mo3 O7 85.32(14) . .
O14 Mo3 O7 71.47(14) 5_666 .
O5 Mo3 O12 161.07(17) . 5_666
O4 Mo3 O12 91.99(16) . 5_666
O6 Mo3 O12 71.52(14) . 5_666
O14 Mo3 O12 82.56(14) 5_666 5_666
O7 Mo3 O12 70.57(12) . 5_666
N1 Cu1 N1 178.7(3) . 2_655
N1 Cu1 O1W 89.37(15) . .
N1 Cu1 O1W 89.37(15) 2_655 .
N1 Cu1 Cl1 90.63(15) . .
N1 Cu1 Cl1 90.63(15) 2_655 .
O1W Cu1 Cl1 180.0 . .
N1 Cu1 O15 89.91(16) . 2_655
N1 Cu1 O15 89.96(16) 2_655 2_655
O1W Cu1 O15 84.42(11) . 2_655
Cl1 Cu1 O15 95.58(11) . 2_655
N1 Cu1 O15 89.97(17) . .
N1 Cu1 O15 89.91(16) 2_655 .
O1W Cu1 O15 84.42(11) . .
Cl1 Cu1 O15 95.58(11) . .
O15 Cu1 O15 168.8(2) 2_655 .
O2W Cu2 O3 179.35(18) . .
O2W Cu2 O3W 89.10(18) . .
O3 Cu2 O3W 91.50(17) . .
O2W Cu2 N3 97.0(2) . .
O3 Cu2 N3 82.40(18) . .
O3W Cu2 N3 173.84(18) . .
O2W Cu2 O1 86.12(19) . 7_656
O3 Cu2 O1 93.72(16) . 7_656
O3W Cu2 O1 81.99(16) . 7_656
N3 Cu2 O1 97.49(17) . 7_656
O2W Cu2 O4 89.44(18) . .
O3 Cu2 O4 90.85(15) . .
O3W Cu2 O4 86.73(16) . .
N3 Cu2 O4 94.18(17) . .
O1 Cu2 O4 167.94(15) 7_656 .
O12 Cr1 O12 180.0(2) . 5_666
O12 Cr1 O7 84.26(14) . 5_666
O12 Cr1 O7 95.75(14) 5_666 5_666
O12 Cr1 O7 95.74(14) . .
O12 Cr1 O7 84.26(14) 5_666 .
O7 Cr1 O7 180.0 5_666 .
O12 Cr1 O11 95.35(15) . .
O12 Cr1 O11 84.65(15) 5_666 .
O7 Cr1 O11 84.09(15) 5_666 .
O7 Cr1 O11 95.91(15) . .
O12 Cr1 O11 84.65(15) . 5_666
O12 Cr1 O11 95.35(15) 5_666 5_666
O7 Cr1 O11 95.91(15) 5_666 5_666
O7 Cr1 O11 84.09(15) . 5_666
O11 Cr1 O11 180.0 . 5_666
C6 O1 Cu2 140.0(4) . 7_656
C12 O3 Cu2 115.0(4) . .
Mo3 O4 Cu2 133.7(2) . .
Mo3 O6 Mo2 120.57(19) . .
Cr1 O7 Mo3 103.30(14) . .
Cr1 O7 Mo1 102.25(15) . 5_666
Mo3 O7 Mo1 94.09(13) . 5_666
Mo1 O10 Mo2 118.95(19) . .
Cr1 O11 Mo1 103.24(15) . .
Cr1 O11 Mo2 102.77(15) . .
Mo1 O11 Mo2 92.70(13) . .
Cr1 O12 Mo3 101.86(14) . 5_666
Cr1 O12 Mo2 102.57(15) . 5_666
Mo3 O12 Mo2 92.91(13) 5_666 5_666
Mo1 O14 Mo3 118.78(18) . 5_666
Mo1 O15 Cu1 164.5(3) . .
C2 N1 C1 117.7(5) . .
C2 N1 Cu1 119.9(4) . .
C1 N1 Cu1 122.4(4) . .
C6 N2 C5 121.6(5) . .
C10 N3 C11 118.9(5) . .
C10 N3 Cu2 128.8(4) . .
C11 N3 Cu2 112.3(4) . .
N1 C1 C5 122.4(5) . .
N1 C2 C3 123.0(6) . .
C2 C3 C4 119.3(6) . .
C3 C4 C5 118.5(6) . .
C1 C5 C4 119.0(5) . .
C1 C5 N2 119.3(5) . .
C4 C5 N2 121.7(5) . .
O1 C6 N2 122.7(6) . .
O1 C6 C7 120.4(5) . .
N2 C6 C7 116.7(5) . .
C11 C7 C8 118.1(6) . .
C11 C7 C6 123.6(5) . .
C8 C7 C6 118.3(5) . .
C9 C8 C7 119.8(6) . .
C8 C9 C10 119.5(6) . .
N3 C10 C9 121.9(6) . .
N3 C11 C7 121.8(5) . .
N3 C11 C12 113.9(5) . .
C7 C11 C12 124.3(5) . .
O2 C12 O3 125.1(6) . .
O2 C12 C11 119.4(5) . .
O3 C12 C11 115.4(5) . .

loop_
_geom_bond_atom_site_label_1
_geom_bond_atom_site_label_2
_geom_bond_distance
_geom_bond_site_symmetry_2
Mo1 O13 1.697(4) .
Mo1 O15 1.700(4) .
Mo1 O10 1.914(4) .
Mo1 O14 1.925(4) .
Mo1 O11 2.277(4) .
Mo1 O7 2.307(4) 5_666
Mo2 O9 1.697(4) .
Mo2 O8 1.707(4) .
Mo2 O10 1.932(4) .
Mo2 O6 1.937(4) .
Mo2 O11 2.302(4) .
Mo2 O12 2.319(4) 5_666
Mo3 O5 1.690(4) .
Mo3 O4 1.721(4) .
Mo3 O6 1.925(4) .
Mo3 O14 1.958(4) 5_666
Mo3 O7 2.259(3) .
Mo3 O12 2.310(3) 5_666
Cu1 N1 2.007(5) .
Cu1 N1 2.007(5) 2_655
Cu1 O1W 2.070(7) .
Cu1 Cl1 2.283(3) .
Cu1 O15 2.334(4) 2_655
Cu1 O15 2.334(4) .
Cu2 O2W 1.966(4) .
Cu2 O3 1.971(4) .
Cu2 O3W 1.976(4) .
Cu2 N3 2.003(5) .
Cu2 O1 2.355(4) 7_656
Cu2 O4 2.420(4) .
Cr1 O12 1.962(3) .
Cr1 O12 1.962(3) 5_666
Cr1 O7 1.973(3) 5_666
Cr1 O7 1.973(3) .
Cr1 O11 1.974(4) .
Cr1 O11 1.974(4) 5_666
O1 C6 1.211(7) .
O1 Cu2 2.355(4) 7_656
O2 C12 1.226(7) .
O3 C12 1.282(7) .
O7 Mo1 2.307(4) 5_666
O12 Mo3 2.310(3) 5_666
O12 Mo2 2.319(3) 5_666
O14 Mo3 1.958(4) 5_666
N1 C2 1.338(7) .
N1 C1 1.350(7) .
N2 C6 1.345(7) .
N2 C5 1.415(7) .
N3 C10 1.333(7) .
N3 C11 1.354(7) .
C1 C5 1.380(8) .
C2 C3 1.374(8) .
C3 C4 1.375(9) .
C4 C5 1.390(8) .
C6 C7 1.506(8) .
C7 C11 1.388(8) .
C7 C8 1.388(8) .
C8 C9 1.358(9) .
C9 C10 1.381(9) .
C11 C12 1.512(8) .
